data_1566962
loop_
_publ_author_name
'Valentini, Cataldo'
'Gowland, Duncan'
'Bezzu, C. Grazia'
'Romito, Deborah'
'Demitri, Nicola'
'Bonini, Nicola'
'Bonifazi, Davide'

_publ_section_title
;
 Customising excitation properties of polycyclic aromatic hydrocarbons by
 rational positional heteroatom doping: the peri-xanthenoxanthene (PXX)
 case
;
_journal_name_full 'Chemical Science'
_journal_paper_doi 10.1039/D2SC01038K
_journal_year 2022
_chemical_formula_sum 'C18 H8 N2 O2'
_chemical_formula_weight 284.26
_chemical_name_common 4,10_N2PXX
_space_group_crystal_system monoclinic
_space_group_IT_number 14
_space_group_name_Hall '-P 2yn'
_space_group_name_H-M_alt 'P 1 21/n 1'
_atom_sites_solution_hydrogens geom
_audit_creation_method SHELXL-2018/3
_audit_update_record
;
2020-02-20 deposited with the CCDC.	2022-04-27 downloaded from the CCDC.
;
_cell_angle_alpha 90
_cell_angle_beta 112.54(3)
_cell_angle_gamma 90
_cell_formula_units_Z 2
_cell_length_a 11.589(3)
_cell_length_b 3.7599(12)
_cell_length_c 14.384(3)
_cell_measurement_reflns_used 851
_cell_measurement_temperature 150(2)
_cell_measurement_theta_max 68.9570
_cell_measurement_theta_min 6.0960
_cell_volume 578.9(3)
_computing_structure_refinement 'SHELXL-2018/3 (Sheldrick, 2018)'
_diffrn_ambient_temperature 150(2)
_diffrn_detector_area_resol_mean 10.5082
_diffrn_measured_fraction_theta_full 0.999
_diffrn_measured_fraction_theta_max 0.960
_diffrn_measurement_device_type 'SuperNova, Dual, Cu at home/near, Atlas'
_diffrn_measurement_method '\w scans'
_diffrn_radiation_type CuK\a
_diffrn_radiation_wavelength 1.54184
_diffrn_reflns_av_R_equivalents 0.0748
_diffrn_reflns_av_unetI/netI 0.0535
_diffrn_reflns_Laue_measured_fraction_full 0.999
_diffrn_reflns_Laue_measured_fraction_max 0.960
_diffrn_reflns_limit_h_max 14
_diffrn_reflns_limit_h_min -14
_diffrn_reflns_limit_k_max 4
_diffrn_reflns_limit_k_min -4
_diffrn_reflns_limit_l_max 17
_diffrn_reflns_limit_l_min -17
_diffrn_reflns_number 4883
_diffrn_reflns_point_group_measured_fraction_full 0.999
_diffrn_reflns_point_group_measured_fraction_max 0.960
_diffrn_reflns_theta_full 67.684
_diffrn_reflns_theta_max 76.679
_diffrn_reflns_theta_min 4.195
_diffrn_source 'micro-focus sealed X-ray tube'
_exptl_absorpt_coefficient_mu 0.891
_exptl_absorpt_correction_T_max 1.000
_exptl_absorpt_correction_T_min 0.629
_exptl_absorpt_correction_type gaussian
_exptl_crystal_colour Orange
_exptl_crystal_density_diffrn 1.631
_exptl_crystal_description Plate
_exptl_crystal_F_000 292
_exptl_crystal_recrystallization_method 'Re-crystallisation from solvent: CHCl3'
_exptl_crystal_size_max 0.469
_exptl_crystal_size_mid 0.044
_exptl_crystal_size_min 0.031
_refine_diff_density_max 0.579
_refine_diff_density_min -0.347
_refine_diff_density_rms 0.108
_refine_ls_extinction_method none
_refine_ls_goodness_of_fit_ref 1.011
_refine_ls_hydrogen_treatment constr
_refine_ls_matrix_type full
_refine_ls_number_parameters 100
_refine_ls_number_reflns 1171
_refine_ls_number_restraints 0
_refine_ls_restrained_S_all 1.011
_refine_ls_R_factor_all 0.1251
_refine_ls_R_factor_gt 0.0899
_refine_ls_shift/su_max 0.000
_refine_ls_shift/su_mean 0.000
_refine_ls_structure_factor_coef Fsqd
_refine_ls_weighting_details 'w=1/[\s^2^(Fo^2^)+(0.1946P)^2^] where P=(Fo^2^+2Fc^2^)/3'
_refine_ls_weighting_scheme calc
_refine_ls_wR_factor_gt 0.2405
_refine_ls_wR_factor_ref 0.2993
_reflns_Friedel_coverage 0.000
_reflns_number_gt 678
_reflns_number_total 1171
_reflns_threshold_expression 'I > 2\s(I)'
_cod_data_source_file d2sc01038k2.cif
_cod_data_source_block shelx_CCDC3
_cod_original_sg_symbol_H-M 'P 21/n'
_cod_database_code 1566962
_shelx_shelxl_version_number 2018/3
_shelx_space_group_comment
;
The symmetry employed for this shelxl refinement is uniquely defined
by the following loop, which should always be used as a source of
symmetry information in preference to the above space-group names.
They are only intended as comments.
;
_shelx_estimated_absorpt_t_min 0.680
_shelx_estimated_absorpt_t_max 0.973

loop_
_space_group_symop_operation_xyz
'x, y, z'
'-x+1/2, y+1/2, -z+1/2'
'-x, -y, -z'
'x-1/2, -y-1/2, z-1/2'

loop_
_atom_site_label
_atom_site_type_symbol
_atom_site_fract_x
_atom_site_fract_y
_atom_site_fract_z
_atom_site_U_iso_or_equiv
_atom_site_adp_type
_atom_site_occupancy
_atom_site_site_symmetry_order
_atom_site_calc_flag
_atom_site_refinement_flags_posn
_atom_site_refinement_flags_adp
_atom_site_refinement_flags_occupancy
_atom_site_disorder_assembly
_atom_site_disorder_group
C1 C 0.1266(3) 0.5456(10) -0.0471(2) 0.0334(9) Uani 1 1 d . . . . .
C2 C 0.0812(3) 0.6958(10) 0.1255(2) 0.0338(9) Uani 1 1 d . . . . .
C3 C 0.2196(3) 0.7042(10) 0.0375(2) 0.0345(9) Uani 1 1 d . . . . .
C4 C -0.1470(3) 0.5332(10) 0.1354(2) 0.0377(9) Uani 1 1 d . . . . .
C5 C -0.0092(3) 0.5424(10) 0.0451(2) 0.0343(9) Uani 1 1 d . . . . .
C6 C 0.3348(3) 0.7828(10) 0.0359(2) 0.0381(9) Uani 1 1 d . . . . .
H6 H 0.398910 0.885375 0.092738 0.046 Uiso 1 1 calc R U . . .
C7 C 0.2655(3) 0.5524(10) -0.1361(2) 0.0399(9) Uani 1 1 d . . . . .
H7 H 0.283347 0.503794 -0.194011 0.048 Uiso 1 1 calc R U . . .
C8 C 0.0547(3) 0.7643(10) 0.2117(2) 0.0368(9) Uani 1 1 d . . . . .
H8 H 0.118041 0.869029 0.268590 0.044 Uiso 1 1 calc R U . . .
C9 C 0.3546(3) 0.7056(10) -0.0530(2) 0.0383(9) Uani 1 1 d . . . . .
H9 H 0.433372 0.762562 -0.055277 0.046 Uiso 1 1 calc R U . . .
N1 N -0.0541(3) 0.6895(9) 0.21714(19) 0.0413(9) Uani 1 1 d . . . . .
O1 O 0.1972(2) 0.7848(7) 0.12438(15) 0.0376(8) Uani 1 1 d . . . . .

loop_
_atom_site_aniso_label
_atom_site_aniso_U_11
_atom_site_aniso_U_22
_atom_site_aniso_U_33
_atom_site_aniso_U_23
_atom_site_aniso_U_13
_atom_site_aniso_U_12
C1 0.0319(18) 0.042(2) 0.0237(15) 0.0035(12) 0.0073(13) 0.0008(13)
C2 0.0309(17) 0.045(2) 0.0226(15) 0.0007(12) 0.0075(12) 0.0016(13)
C3 0.0336(17) 0.047(2) 0.0234(15) 0.0031(12) 0.0109(13) 0.0033(13)
C4 0.0379(18) 0.049(2) 0.0264(15) 0.0026(13) 0.0121(13) 0.0016(15)
C5 0.0331(18) 0.047(2) 0.0210(15) 0.0033(12) 0.0086(13) 0.0032(14)
C6 0.0346(18) 0.047(2) 0.0285(16) 0.0014(12) 0.0078(13) -0.0031(14)
C7 0.0415(19) 0.050(2) 0.0311(16) 0.0031(14) 0.0167(14) 0.0024(15)
C8 0.0337(17) 0.052(2) 0.0210(15) -0.0021(12) 0.0069(12) -0.0031(14)
C9 0.0340(17) 0.048(2) 0.0339(17) 0.0025(13) 0.0138(14) -0.0004(14)
N1 0.0396(16) 0.056(2) 0.0283(14) -0.0003(12) 0.0135(12) 0.0007(13)
O1 0.0307(13) 0.0589(18) 0.0223(12) -0.0036(9) 0.0092(9) -0.0068(10)

loop_
_atom_type_symbol
_atom_type_description
_atom_type_scat_dispersion_real
_atom_type_scat_dispersion_imag
_atom_type_scat_source
C C 0.0181 0.0091 'International Tables Vol C Tables 4.2.6.8 and 6.1.1.4'
H H 0.0000 0.0000 'International Tables Vol C Tables 4.2.6.8 and 6.1.1.4'
N N 0.0311 0.0180 'International Tables Vol C Tables 4.2.6.8 and 6.1.1.4'
O O 0.0492 0.0322 'International Tables Vol C Tables 4.2.6.8 and 6.1.1.4'

loop_
_geom_angle_atom_site_label_1
_geom_angle_atom_site_label_2
_geom_angle_atom_site_label_3
_geom_angle
_geom_angle_site_symmetry_1
_geom_angle_site_symmetry_3
_geom_angle_publ_flag
C4 C1 C5 117.7(3) 3_565 3_565 ?
C4 C1 C3 121.9(3) 3_565 . ?
C5 C1 C3 120.4(3) 3_565 . ?
C5 C2 O1 121.8(3) . . ?
C5 C2 C8 118.0(3) . . ?
O1 C2 C8 120.2(3) . . ?
C6 C3 O1 118.7(3) . . ?
C6 C3 C1 120.2(3) . . ?
O1 C3 C1 121.1(3) . . ?
N1 C4 C1 120.7(3) . 3_565 ?
N1 C4 C7 122.1(3) . 3_565 ?
C1 C4 C7 117.2(3) 3_565 3_565 ?
C2 C5 C1 121.2(3) . 3_565 ?
C2 C5 C5 122.2(4) . 3_565 ?
C1 C5 C5 116.5(4) 3_565 3_565 ?
C3 C6 C9 117.8(3) . . ?
C9 C7 C4 119.9(3) . 3_565 ?
N1 C8 C2 123.1(3) . . ?
C7 C9 C6 123.1(3) . . ?
C8 N1 C4 119.2(3) . . ?
C2 O1 C3 117.9(2) . . ?

loop_
_geom_bond_atom_site_label_1
_geom_bond_atom_site_label_2
_geom_bond_distance
_geom_bond_site_symmetry_2
_geom_bond_publ_flag
C1 C4 1.410(4) 3_565 ?
C1 C5 1.410(5) 3_565 ?
C1 C3 1.412(5) . ?
C2 C5 1.356(5) . ?
C2 O1 1.390(4) . ?
C2 C8 1.411(4) . ?
C3 C6 1.376(5) . ?
C3 O1 1.404(4) . ?
C4 N1 1.384(5) . ?
C4 C7 1.415(5) 3_565 ?
C5 C5 1.429(5) 3_565 ?
C6 C9 1.413(4) . ?
C7 C9 1.372(5) . ?
C8 N1 1.324(4) . ?
